data_2102738
loop_
_publ_author_name
'Malcherek, Thomas'
'Schl\"uter, Jochen'

_publ_section_title
;
Cu~3~MgCl~2~(OH)~6~ and a redetermination of bond valence parameters for the
OH---Cl bond
;
_journal_coeditor_code SO5007
_journal_issue 1
_journal_name_full 'Acta Crystallographica, Section B'
_journal_page_first 157
_journal_page_last 160
_journal_paper_doi 10.1107/S0108768106053870
_journal_volume 63
_journal_year 2007
_chemical_formula_sum 'Cl2 Cu3 H6 Mg O6'
_chemical_formula_weight 387.9
_space_group_crystal_system trigonal
_space_group_IT_number 164
_space_group_name_Hall '-P 3 2"'
_space_group_name_H-M_alt 'P -3 m 1'
_cell_angle_alpha 90
_cell_angle_beta 90
_cell_angle_gamma 120
_cell_formula_units_Z 1
_cell_length_a 6.2733(4)
_cell_length_b 6.2733(4)
_cell_length_c 5.7472(5)
_cell_measurement_reflns_used 1752
_cell_measurement_temperature 293
_cell_measurement_theta_max 44.57
_cell_measurement_theta_min 3.54
_cell_volume 195.88(2)
_computing_cell_refinement 'HKL Scalepack (Otwinowski & Minor 1997)'
_computing_data_collection 'Collect (Bruker AXS BV, 1997-2004)'
_computing_data_reduction 'HKL Denzo and Scalepack (Otwinowski & Minor 1997)'
_computing_publication_material 'Jana2000 (Petricek and Dusek, 2000)'
_computing_structure_refinement 'Jana2000 (Petricek and Dusek, 2000)'
_computing_structure_solution 'Jana2000 (Petricek and Dusek, 2000)'
_diffrn_ambient_temperature 293
_diffrn_measured_fraction_theta_full 1.00
_diffrn_measurement_device_type 'Nonius KappaCCD'
_diffrn_measurement_method '\f scans, and \w scans with \k offsets'
_diffrn_radiation_monochromator graphite
_diffrn_radiation_source 'fine-focus sealed X-ray tube'
_diffrn_radiation_type 'Mo K\a'
_diffrn_radiation_wavelength 0.71073
_diffrn_reflns_av_R_equivalents 0.0392
_diffrn_reflns_av_sigmaI/netI 0.0170
_diffrn_reflns_limit_h_max 12
_diffrn_reflns_limit_h_min -11
_diffrn_reflns_limit_k_max 8
_diffrn_reflns_limit_k_min -12
_diffrn_reflns_limit_l_max 11
_diffrn_reflns_limit_l_min -11
_diffrn_reflns_number 8900
_diffrn_reflns_reduction_process
;
 Scaled and merged with SORTAV
 R.H. Blessing, (1987) Cryst. Rev. 1, 3-58
 R.H. Blessing, (1989) J. Appl. Cryst. 22, 396-397
;
_diffrn_reflns_theta_full 44.57
_diffrn_reflns_theta_max 44.57
_diffrn_reflns_theta_min 3.54
_diffrn_standards_decay_% 0
_exptl_absorpt_coefficient_mu 8.812
_exptl_absorpt_correction_T_max 0.401
_exptl_absorpt_correction_T_min 0.271
_exptl_absorpt_correction_type multi-scan
_exptl_absorpt_process_details
;
 R.H. Blessing, Acta Cryst. (1995), A51, 33-38
;
_exptl_crystal_colour greenish-blue
_exptl_crystal_density_diffrn 3.2873
_exptl_crystal_density_method 'not measured'
_exptl_crystal_description irregular
_exptl_crystal_F_000 187
_exptl_crystal_size_max 0.170
_exptl_crystal_size_mid 0.145
_exptl_crystal_size_min 0.080
_refine_diff_density_max 0.45
_refine_diff_density_min -0.38
_refine_ls_extinction_coef 0.00055(15)
_refine_ls_extinction_method 'B-C type 1 Lorentzian isotropic (Becker & Coppens, 1974)'
_refine_ls_goodness_of_fit_ref 1.14
_refine_ls_hydrogen_treatment refall
_refine_ls_number_parameters 20
_refine_ls_number_reflns 628
_refine_ls_R_factor_all 0.0225
_refine_ls_R_factor_gt 0.0200
_refine_ls_shift/su_max 0.0001
_refine_ls_shift/su_mean 0.0000
_refine_ls_structure_factor_coef Fsqd
_refine_ls_weighting_details w=1/(\s^2^(I)+0.0036I^2^)
_refine_ls_weighting_scheme sigma
_refine_ls_wR_factor_gt 0.0819
_refine_ls_wR_factor_ref 0.0848
_reflns_number_gt 562
_reflns_number_total 628
_reflns_threshold_expression I>3\s(I)
_cod_data_source_file so5007.cif
_cod_depositor_comments
;
 Updating space group information.

 Antanas Vaitkus,
 2018-06-10
;
_cod_original_sg_symbol_Hall '-P 3;-2"'
_cod_original_formula_sum 'Cl2 Cu3 H6 Mg1 O6'
_cod_database_code 2102738

loop_
_space_group_symop_id
_space_group_symop_operation_xyz
1 x,y,z
2 -y,x-y,z
3 -y,-x,z
4 -x+y,-x,z
5 x,x-y,z
6 -x+y,y,z
7 -x,-y,-z
8 y,-x+y,-z
9 y,x,-z
10 x-y,x,-z
11 -x,-x+y,-z
12 x-y,-y,-z

loop_
_atom_site_type_symbol
_atom_site_label
_atom_site_fract_x
_atom_site_fract_y
_atom_site_fract_z
_atom_site_U_iso_or_equiv
_atom_site_adp_type
_atom_site_calc_flag
_atom_site_occupancy
Mg Mg1 0 0 0 0.0098(2) Uani d 1
Cu Cu1 0.5 0 0 0.01182(9) Uani d 1
Cl Cl1 0.666667 0.333333 0.36355(8) 0.01681(11) Uani d 1
O O1 0.64810(15) 0.82405(8) 0.15579(19) 0.0116(2) Uani d 1
H H1 0.203(2) 0.797(2) 0.283(5) 0.025(6) Uiso d 1

loop_
_atom_site_aniso_label
_atom_site_aniso_U_11
_atom_site_aniso_U_22
_atom_site_aniso_U_33
_atom_site_aniso_U_12
_atom_site_aniso_U_13
_atom_site_aniso_U_23
_atom_site_aniso_type_symbol
Mg1 0.0069(2) 0.0069(2) 0.0156(4) 0.00346(12) 0 0 Mg
Cu1 0.00846(11) 0.00999(11) 0.01751(15) 0.00499(6) 0.00094(2) 0.00187(5) Cu
Cl1 0.01819(14) 0.01819(14) 0.0141(2) 0.00910(7) 0 0 Cl
O1 0.0114(3) 0.0100(2) 0.0138(4) 0.00572(13) 0.0009(2) 0.00044(11) O

loop_
_atom_type_symbol
_atom_type_scat_dispersion_real
_atom_type_scat_dispersion_imag
_atom_type_scat_source
Cu 0.320 1.265 'International Tables Vol C Tables  4.2.6.8 and 6.1.1.4'
Mg 0.049 0.036 'International Tables Vol C Tables  4.2.6.8 and 6.1.1.4'
Cl 0.148 0.159 'International Tables Vol C Tables  4.2.6.8 and 6.1.1.4'
O 0.011 0.006 'International Tables Vol C Tables  4.2.6.8 and 6.1.1.4'
H 0.000 0.000 'International Tables Vol C Tables  4.2.6.8 and 6.1.1.4'

loop_
_geom_angle_atom_site_label_1
_geom_angle_atom_site_label_2
_geom_angle_atom_site_label_3
_geom_angle_site_symmetry_1
_geom_angle_site_symmetry_3
_geom_angle
_geom_angle_publ_flag
O1 Mg1 O1 1_445 7_665 180 yes
O1 Mg1 O1 1_445 2_655 103.31(3) yes
O1 Mg1 O1 1_445 8_455 76.69(3) yes
O1 Mg1 O1 1_445 3_665 103.31(3) no
O1 Mg1 O1 1_445 9_445 76.69(3) no
O1 Mg1 H1 1_445 1_545 96.5(4) no
O1 Mg1 H1 1_445 7_565 83.5(4) no
O1 Mg1 H1 1_445 2_665 96.5(4) no
O1 Mg1 H1 1_445 8_445 83.5(4) no
O1 Mg1 H1 1_445 4_455 11.3(6) no
O1 Mg1 H1 1_445 10_655 168.7(6) no
O1 Mg1 O1 7_665 1_445 180 no
O1 Mg1 O1 7_665 2_655 76.69(3) no
O1 Mg1 O1 7_665 8_455 103.31(3) no
O1 Mg1 O1 7_665 3_665 76.69(3) no
O1 Mg1 O1 7_665 9_445 103.31(3) no
O1 Mg1 H1 7_665 1_545 83.5(4) no
O1 Mg1 H1 7_665 7_565 96.5(4) no
O1 Mg1 H1 7_665 2_665 83.5(4) no
O1 Mg1 H1 7_665 8_445 96.5(4) no
O1 Mg1 H1 7_665 4_455 168.7(6) no
O1 Mg1 H1 7_665 10_655 11.3(6) no
O1 Mg1 O1 2_655 1_445 103.31(3) no
O1 Mg1 O1 2_655 7_665 76.69(3) no
O1 Mg1 O1 2_655 8_455 180 no
O1 Mg1 O1 2_655 3_665 103.31(3) no
O1 Mg1 O1 2_655 9_445 76.69(3) no
O1 Mg1 H1 2_655 1_545 11.3(6) no
O1 Mg1 H1 2_655 7_565 168.7(6) no
O1 Mg1 H1 2_655 2_665 96.5(5) no
O1 Mg1 H1 2_655 8_445 83.5(5) no
O1 Mg1 H1 2_655 4_455 96.5(5) no
O1 Mg1 H1 2_655 10_655 83.5(5) no
O1 Mg1 O1 8_455 1_445 76.69(3) no
O1 Mg1 O1 8_455 7_665 103.31(3) no
O1 Mg1 O1 8_455 2_655 180 no
O1 Mg1 O1 8_455 3_665 76.69(3) no
O1 Mg1 O1 8_455 9_445 103.31(3) no
O1 Mg1 H1 8_455 1_545 168.7(6) no
O1 Mg1 H1 8_455 7_565 11.3(6) no
O1 Mg1 H1 8_455 2_665 83.5(5) no
O1 Mg1 H1 8_455 8_445 96.5(5) no
O1 Mg1 H1 8_455 4_455 83.5(5) no
O1 Mg1 H1 8_455 10_655 96.5(5) no
O1 Mg1 O1 3_665 1_445 103.31(3) no
O1 Mg1 O1 3_665 7_665 76.69(3) no
O1 Mg1 O1 3_665 2_655 103.31(3) no
O1 Mg1 O1 3_665 8_455 76.69(3) no
O1 Mg1 O1 3_665 9_445 180 no
O1 Mg1 H1 3_665 1_545 96.5(4) no
O1 Mg1 H1 3_665 7_565 83.5(4) no
O1 Mg1 H1 3_665 2_665 11.3(6) no
O1 Mg1 H1 3_665 8_445 168.7(6) no
O1 Mg1 H1 3_665 4_455 96.5(4) no
O1 Mg1 H1 3_665 10_655 83.5(4) no
O1 Mg1 O1 9_445 1_445 76.69(3) no
O1 Mg1 O1 9_445 7_665 103.31(3) no
O1 Mg1 O1 9_445 2_655 76.69(3) no
O1 Mg1 O1 9_445 8_455 103.31(3) no
O1 Mg1 O1 9_445 3_665 180 no
O1 Mg1 H1 9_445 1_545 83.5(4) no
O1 Mg1 H1 9_445 7_565 96.5(4) no
O1 Mg1 H1 9_445 2_665 168.7(6) no
O1 Mg1 H1 9_445 8_445 11.3(6) no
O1 Mg1 H1 9_445 4_455 83.5(4) no
O1 Mg1 H1 9_445 10_655 96.5(4) no
H1 Mg1 H1 1_545 7_565 180 no
H1 Mg1 H1 1_545 2_665 88.4(7) no
H1 Mg1 H1 1_545 8_445 91.6(7) no
H1 Mg1 H1 1_545 4_455 88.4(7) no
H1 Mg1 H1 1_545 10_655 91.6(7) no
H1 Mg1 H1 7_565 1_545 180 no
H1 Mg1 H1 7_565 2_665 91.6(7) no
H1 Mg1 H1 7_565 8_445 88.4(7) no
H1 Mg1 H1 7_565 4_455 91.6(7) no
H1 Mg1 H1 7_565 10_655 88.4(7) no
H1 Mg1 H1 2_665 1_545 88.4(7) no
H1 Mg1 H1 2_665 7_565 91.6(7) no
H1 Mg1 H1 2_665 8_445 180 no
H1 Mg1 H1 2_665 4_455 88.4(6) no
H1 Mg1 H1 2_665 10_655 91.6(6) no
H1 Mg1 H1 8_445 1_545 91.6(7) no
H1 Mg1 H1 8_445 7_565 88.4(7) no
H1 Mg1 H1 8_445 2_665 180 no
H1 Mg1 H1 8_445 4_455 91.6(6) no
H1 Mg1 H1 8_445 10_655 88.4(6) no
H1 Mg1 H1 4_455 1_545 88.4(7) no
H1 Mg1 H1 4_455 7_565 91.6(7) no
H1 Mg1 H1 4_455 2_665 88.4(6) no
H1 Mg1 H1 4_455 8_445 91.6(6) no
H1 Mg1 H1 4_455 10_655 180 no
H1 Mg1 H1 10_655 1_545 91.6(7) no
H1 Mg1 H1 10_655 7_565 88.4(7) no
H1 Mg1 H1 10_655 2_665 91.6(6) no
H1 Mg1 H1 10_655 8_445 88.4(6) no
H1 Mg1 H1 10_655 4_455 180 no
Cl1 Cu1 Cl1 . 7_655 180 yes
Cl1 Cu1 O1 . 1_545 88.54(2) yes
Cl1 Cu1 O1 . 7_665 91.46(2) yes
Cl1 Cu1 O1 . 2_655 88.54(3) no
Cl1 Cu1 O1 . 8_555 91.46(3) no
Cl1 Cu1 H1 . 1_545 77.4(5) no
Cl1 Cu1 H1 . 7_665 102.6(5) no
Cl1 Cu1 H1 . 4_555 77.4(6) no
Cl1 Cu1 H1 . 10_655 102.6(6) no
Cl1 Cu1 Cl1 7_655 . 180 no
Cl1 Cu1 O1 7_655 1_545 91.46(2) no
Cl1 Cu1 O1 7_655 7_665 88.54(2) no
Cl1 Cu1 O1 7_655 2_655 91.46(3) no
Cl1 Cu1 O1 7_655 8_555 88.54(3) no
Cl1 Cu1 H1 7_655 1_545 102.6(5) no
Cl1 Cu1 H1 7_655 7_665 77.4(5) no
Cl1 Cu1 H1 7_655 4_555 102.6(6) no
Cl1 Cu1 H1 7_655 10_655 77.4(6) no
O1 Cu1 O1 1_545 7_665 180 yes
O1 Cu1 O1 1_545 2_655 97.02(4) yes
O1 Cu1 O1 1_545 8_555 82.98(4) yes
O1 Cu1 H1 1_545 1_545 81.3(5) no
O1 Cu1 H1 1_545 7_665 98.7(5) no
O1 Cu1 H1 1_545 4_555 19.1(7) no
O1 Cu1 H1 1_545 10_655 160.9(7) no
O1 Cu1 O1 7_665 1_545 180 no
O1 Cu1 O1 7_665 2_655 82.98(4) no
O1 Cu1 O1 7_665 8_555 97.02(4) no
O1 Cu1 H1 7_665 1_545 98.7(5) no
O1 Cu1 H1 7_665 7_665 81.3(5) no
O1 Cu1 H1 7_665 4_555 160.9(7) no
O1 Cu1 H1 7_665 10_655 19.1(7) no
O1 Cu1 O1 2_655 1_545 97.02(4) no
O1 Cu1 O1 2_655 7_665 82.98(4) no
O1 Cu1 O1 2_655 8_555 180 no
O1 Cu1 H1 2_655 1_545 19.1(6) no
O1 Cu1 H1 2_655 7_665 160.9(6) no
O1 Cu1 H1 2_655 4_555 81.3(5) no
O1 Cu1 H1 2_655 10_655 98.7(5) no
O1 Cu1 O1 8_555 1_545 82.98(4) no
O1 Cu1 O1 8_555 7_665 97.02(4) no
O1 Cu1 O1 8_555 2_655 180 no
O1 Cu1 H1 8_555 1_545 160.9(6) no
O1 Cu1 H1 8_555 7_665 19.1(6) no
O1 Cu1 H1 8_555 4_555 98.7(5) no
O1 Cu1 H1 8_555 10_655 81.3(5) no
H1 Cu1 H1 1_545 7_665 180 no
H1 Cu1 H1 1_545 4_555 63.9(8) no
H1 Cu1 H1 1_545 10_655 116.1(8) no
H1 Cu1 H1 7_665 1_545 180 no
H1 Cu1 H1 7_665 4_555 116.1(8) no
H1 Cu1 H1 7_665 10_655 63.9(8) no
H1 Cu1 H1 4_555 1_545 63.9(8) no
H1 Cu1 H1 4_555 7_665 116.1(8) no
H1 Cu1 H1 4_555 10_655 180 no
H1 Cu1 H1 10_655 1_545 116.1(8) no
H1 Cu1 H1 10_655 7_665 63.9(8) no
H1 Cu1 H1 10_655 4_555 180 no
Cu1 Cl1 Cu1 . 2_655 69.113(10) no
Cu1 Cl1 Cu1 . 4_665 69.112(10) no
Cu1 Cl1 H1 . 7_666 115.6(4) no
Cu1 Cl1 H1 . 8_556 174.0(5) no
Cu1 Cl1 H1 . 10_656 115.6(4) no
Cu1 Cl1 Cu1 2_655 . 69.113(10) yes
Cu1 Cl1 Cu1 2_655 4_665 69.112(10) no
Cu1 Cl1 H1 2_655 7_666 115.6(4) yes
Cu1 Cl1 H1 2_655 8_556 115.6(4) no
Cu1 Cl1 H1 2_655 10_656 174.0(5) yes
Cu1 Cl1 Cu1 4_665 . 69.112(10) no
Cu1 Cl1 Cu1 4_665 2_655 69.112(10) no
Cu1 Cl1 H1 4_665 7_666 174.0(5) no
Cu1 Cl1 H1 4_665 8_556 115.6(6) no
Cu1 Cl1 H1 4_665 10_656 115.6(6) no
H1 Cl1 H1 7_666 8_556 59.4(7) yes
H1 Cl1 H1 7_666 10_656 59.4(7) no
H1 Cl1 H1 8_556 7_666 59.4(7) no
H1 Cl1 H1 8_556 10_656 59.4(6) no
H1 Cl1 H1 10_656 7_666 59.4(7) no
H1 Cl1 H1 10_656 8_556 59.4(6) no
Mg1 O1 Cu1 1_665 1_565 100.16(3) yes
Mg1 O1 Cu1 1_665 4_665 100.16(4) no
Mg1 O1 O1 1_665 2_665 141.65(4) no
Mg1 O1 O1 1_665 8_565 51.65(2) no
Mg1 O1 O1 1_665 3_665 141.65(4) no
Mg1 O1 O1 1_665 9_555 51.65(3) no
Mg1 O1 H1 1_665 . 152.9(4) no
Mg1 O1 H1 1_665 2_665 152.9(5) no
Mg1 O1 H1 1_665 4_565 137.0(15) yes
Cu1 O1 Cu1 1_565 4_665 104.98(4) yes
Cu1 O1 O1 1_565 2_665 41.49(3) no
Cu1 O1 O1 1_565 8_565 48.51(2) no
Cu1 O1 O1 1_565 3_665 92.53(4) no
Cu1 O1 O1 1_565 9_555 109.89(5) no
Cu1 O1 H1 1_565 . 54.6(5) no
Cu1 O1 H1 1_565 2_665 96.5(5) no
Cu1 O1 H1 1_565 4_565 105.5(17) yes
Cu1 O1 Cu1 4_665 1_565 104.98(4) no
Cu1 O1 O1 4_665 2_665 92.53(3) no
Cu1 O1 O1 4_665 8_565 109.89(5) no
Cu1 O1 O1 4_665 3_665 41.49(2) no
Cu1 O1 O1 4_665 9_555 48.51(2) no
Cu1 O1 H1 4_665 . 96.5(4) no
Cu1 O1 H1 4_665 2_665 54.6(6) no
Cu1 O1 H1 4_665 4_565 105.5(10) no
O1 O1 O1 2_665 8_565 90 no
O1 O1 O1 2_665 3_665 60.00(3) no
O1 O1 O1 2_665 9_555 129.20(4) no
O1 O1 H1 2_665 . 15.4(6) no
O1 O1 H1 2_665 2_665 58.2(5) no
O1 O1 H1 2_665 4_565 71.1(17) no
O1 O1 O1 8_565 2_665 90 no
O1 O1 O1 8_565 3_665 129.20(5) no
O1 O1 O1 8_565 9_555 78.40(4) no
O1 O1 H1 8_565 . 102.5(5) no
O1 O1 H1 8_565 2_665 140.2(6) no
O1 O1 H1 8_565 4_565 140.4(12) no
O1 O1 O1 3_665 2_665 60.00(3) no
O1 O1 O1 3_665 8_565 129.20(5) no
O1 O1 O1 3_665 9_555 90 no
O1 O1 H1 3_665 . 58.2(3) no
O1 O1 H1 3_665 2_665 15.4(6) no
O1 O1 H1 3_665 4_565 71.1(11) no
O1 O1 O1 9_555 2_665 129.20(4) no
O1 O1 O1 9_555 8_565 78.40(4) no
O1 O1 O1 9_555 3_665 90 no
O1 O1 H1 9_555 . 140.2(5) no
O1 O1 H1 9_555 2_665 102.5(5) no
O1 O1 H1 9_555 4_565 140.4(14) no
H1 O1 H1 . 2_665 51.8(6) no
H1 O1 H1 . 4_565 55.7(18) no
H1 O1 H1 2_665 . 51.8(6) no
H1 O1 H1 2_665 4_565 55.7(13) no
H1 O1 H1 4_565 . 55.7(18) no
H1 O1 H1 4_565 2_665 55.7(13) no
Mg1 H1 Cu1 1_565 1_565 76.1(8) no
Mg1 H1 Cu1 1_565 2_555 76.1(8) no
Mg1 H1 Cl1 1_565 7_666 161.3(11) no
Mg1 H1 O1 1_565 . 119.8(10) no
Mg1 H1 O1 1_565 2_665 31.7(11) no
Mg1 H1 O1 1_565 3_665 119.8(10) no
Mg1 H1 H1 1_565 2_665 134.2(12) no
Mg1 H1 H1 1_565 4_565 134.2(12) no
Cu1 H1 Cu1 1_565 2_555 85.2(10) no
Cu1 H1 Cl1 1_565 7_666 116.8(7) no
Cu1 H1 O1 1_565 . 44.1(3) no
Cu1 H1 O1 1_565 2_665 55.3(12) no
Cu1 H1 O1 1_565 3_665 89.8(8) no
Cu1 H1 H1 1_565 2_665 98.5(10) no
Cu1 H1 H1 1_565 4_565 58.0(8) no
Cu1 H1 Cu1 2_555 1_565 85.2(10) no
Cu1 H1 Cl1 2_555 7_666 116.8(7) no
Cu1 H1 O1 2_555 . 89.8(8) no
Cu1 H1 O1 2_555 2_665 55.3(12) no
Cu1 H1 O1 2_555 3_665 44.1(3) no
Cu1 H1 H1 2_555 2_665 58.0(8) no
Cu1 H1 H1 2_555 4_565 98.5(10) no
Cl1 H1 O1 7_666 . 75.6(5) no
Cl1 H1 O1 7_666 2_665 167(2) no
Cl1 H1 O1 7_666 3_665 75.6(5) no
Cl1 H1 H1 7_666 2_665 60.3(9) no
Cl1 H1 H1 7_666 4_565 60.3(9) no
O1 H1 O1 . 2_665 93.5(17) no
O1 H1 O1 . 3_665 63.7(4) no
O1 H1 H1 . 2_665 64.1(6) no
O1 H1 H1 . 4_565 15.4(7) no
O1 H1 O1 2_665 . 93.5(17) no
O1 H1 O1 2_665 3_665 93.5(17) no
O1 H1 H1 2_665 2_665 109(2) no
O1 H1 H1 2_665 4_565 109(2) no
O1 H1 O1 3_665 . 63.7(4) no
O1 H1 O1 3_665 2_665 93.5(17) no
O1 H1 H1 3_665 2_665 15.4(7) no
O1 H1 H1 3_665 4_565 64.1(6) no
H1 H1 H1 2_665 4_565 60.0(6) no
H1 H1 H1 4_565 2_665 60.0(6) no

loop_
_geom_bond_atom_site_label_1
_geom_bond_atom_site_label_2
_geom_bond_site_symmetry_2
_geom_bond_distance
_geom_bond_publ_flag
Mg1 O1 1_445 2.1111(9) yes
Mg1 O1 7_665 2.1111(9) no
Mg1 O1 2_655 2.1111(10) no
Mg1 O1 8_455 2.1111(10) no
Mg1 O1 3_665 2.1111(9) no
Mg1 O1 9_445 2.1111(9) no
Mg1 H1 1_545 2.74(2) no
Mg1 H1 7_565 2.74(2) no
Mg1 H1 2_665 2.74(2) no
Mg1 H1 8_445 2.74(2) no
Mg1 H1 4_455 2.74(2) no
Mg1 H1 10_655 2.74(2) no
Cu1 Cl1 . 2.7650(3) yes
Cu1 Cl1 7_655 2.7650(3) no
Cu1 O1 1_545 1.9771(9) yes
Cu1 O1 7_665 1.9771(9) no
Cu1 O1 2_655 1.9771(6) no
Cu1 O1 8_555 1.9771(6) no
Cu1 H1 1_545 2.32(2) no
Cu1 H1 7_665 2.32(2) no
Cu1 H1 4_555 2.32(3) no
Cu1 H1 10_655 2.32(3) no
Cl1 H1 7_666 2.48(3) yes
Cl1 H1 8_556 2.48(3) no
Cl1 H1 10_656 2.48(3) no
O1 O1 2_665 2.9619(12) no
O1 O1 8_565 2.6195(13) no
O1 O1 3_665 2.9619(7) no
O1 O1 9_555 2.6195(14) no
O1 H1 . 2.808(18) yes
O1 H1 2_665 2.808(15) no
O1 H1 4_565 0.79(3) yes
H1 H1 2_665 2.45(3) no
H1 H1 4_565 2.45(3) no
